data_4314388
loop_
_publ_author_name
'Michael U. Triller'
'Daniel Pursche'
'Wen-Yuan Hsieh'
'Vincent L. Pecoraro'
'Annette Rompel'
'Bernt Krebs'

_publ_section_title
;
 Catalytic Oxidation of 3,5-Di-tert-butylcatechol by a Series of
 Mononuclear Manganese Complexes: Synthesis, Structure, and Kinetic
 Investigation
;
_journal_name_full 'Inorganic Chemistry'
_journal_page_first 6274
_journal_page_last 6283
_journal_paper_doi 10.1021/ic0347788
_journal_volume 42
_journal_year 2003
_chemical_formula_moiety '[Mn(Hmimppa)Cl)2].CH3OH'
_chemical_formula_sum 'C18 H22 Cl2 Mn N4 O2'
_chemical_formula_weight 452.24
_chemical_melting_point 488
_chemical_name_common 'manganese(II)dichloride monomer'
_chemical_name_systematic
; 
 manganesedichloro((1-methylimidazol-2-yl)methyl)((2-pyridyl)methyl)
-2-hydroxyphenylamine)
;
_space_group_IT_number 33
_symmetry_cell_setting orthorhombic
_symmetry_space_group_name_Hall 'P 2c -2n'
_symmetry_space_group_name_H-M 'P n a 21'
_atom_sites_solution_hydrogens geom
_atom_sites_solution_primary direct
_atom_sites_solution_secondary difmap
_audit_creation_method SHELXL-97
_cell_angle_alpha 90.00
_cell_angle_beta 90.00
_cell_angle_gamma 90.00
_cell_formula_units_Z 4
_cell_length_a 14.345(3)
_cell_length_b 15.692(3)
_cell_length_c 9.175(2)
_cell_measurement_temperature 213(2)
_cell_volume 2065.3(7)
_computing_cell_refinement 'STOE IPDS software package'
_computing_data_collection 'STOE IPDS software package'
_computing_data_reduction 'STOE IPDS software package'
_computing_structure_refinement 'SHELXL-97 (Sheldrick, 1997)'
_computing_structure_solution 'SHELXS-97 (Sheldrick, 1990)'
_diffrn_ambient_temperature 213(2)
_diffrn_measured_fraction_theta_full 0.987
_diffrn_measured_fraction_theta_max 0.987
_diffrn_measurement_device_type 'STOE IPDS system'
_diffrn_measurement_method phi-scan
_diffrn_radiation_monochromator graphite
_diffrn_radiation_source 'fine-focus sealed tube'
_diffrn_radiation_type MoK\a
_diffrn_radiation_wavelength 0.71073
_diffrn_reflns_av_R_equivalents 0.0752
_diffrn_reflns_av_sigmaI/netI 0.0471
_diffrn_reflns_limit_h_max 17
_diffrn_reflns_limit_h_min -17
_diffrn_reflns_limit_k_max 19
_diffrn_reflns_limit_k_min -19
_diffrn_reflns_limit_l_max 11
_diffrn_reflns_limit_l_min -11
_diffrn_reflns_number 15654
_diffrn_reflns_theta_full 26.05
_diffrn_reflns_theta_max 26.05
_diffrn_reflns_theta_min 4.44
_exptl_absorpt_coefficient_mu 0.918
_exptl_absorpt_correction_type 'Program DECAY, STOE IPDS software package'
_exptl_crystal_colour pale_yellow
_exptl_crystal_density_diffrn 1.451
_exptl_crystal_density_meas ?
_exptl_crystal_density_method 'not measured'
_exptl_crystal_description rhombic
_exptl_crystal_F_000 928
_exptl_crystal_size_max 0.40
_exptl_crystal_size_mid 0.24
_exptl_crystal_size_min 0.24
_refine_diff_density_max 0.672
_refine_diff_density_min -0.315
_refine_diff_density_rms 0.069
_refine_ls_abs_structure_details 'Flack H D (1983), Acta Cryst. A39, 876-881'
_refine_ls_abs_structure_Flack 0.01(3)
_refine_ls_extinction_method none
_refine_ls_goodness_of_fit_ref 1.064
_refine_ls_hydrogen_treatment mixed
_refine_ls_matrix_type full
_refine_ls_number_parameters 249
_refine_ls_number_reflns 4030
_refine_ls_number_restraints 1
_refine_ls_restrained_S_all 1.064
_refine_ls_R_factor_all 0.0575
_refine_ls_R_factor_gt 0.0468
_refine_ls_shift/su_max 0.001
_refine_ls_shift/su_mean 0.000
_refine_ls_structure_factor_coef Fsqd
_refine_ls_weighting_details 'calc w=1/[\s^2^(Fo^2^)+(0.0573P)^2^+1.5594P] where P=(Fo^2^+2Fc^2^)/3'
_refine_ls_weighting_scheme calc
_refine_ls_wR_factor_gt 0.1099
_refine_ls_wR_factor_ref 0.1158
_reflns_number_gt 3499
_reflns_number_total 4030
_reflns_threshold_expression >2sigma(I)
_cod_data_source_file ic0347788si20030711_042806_4.cif
_cod_data_source_block complex5
_cod_depositor_comments
;
The following automatic conversions were performed:

'_exptl_crystal_density_meas' value 'not measured' was changed to '?'
- the value is perceived as not measured.

Automatic conversion script
Id: cif_fix_values 3008 2015-01-20 13:52:24Z robertas 

2020-10-30
Z value changed to be consistent with given formula
                 miguel
;
_cod_original_formula_units_Z 2
_cod_database_code 4314388

loop_
_symmetry_equiv_pos_as_xyz
'x, y, z'
'-x, -y, z+1/2'
'x+1/2, -y+1/2, z'
'-x+1/2, y+1/2, z+1/2'

loop_
_atom_site_label
_atom_site_type_symbol
_atom_site_fract_x
_atom_site_fract_y
_atom_site_fract_z
_atom_site_U_iso_or_equiv
_atom_site_adp_type
_atom_site_occupancy
_atom_site_symmetry_multiplicity
_atom_site_calc_flag
_atom_site_refinement_flags
_atom_site_disorder_assembly
_atom_site_disorder_group
Mn1 Mn 0.86442(4) 0.84681(4) 0.43087(7) 0.03134(15) Uani 1 1 d . . .
Cl1 Cl 1.01161(8) 0.91630(10) 0.39613(17) 0.0634(4) Uani 1 1 d . . .
Cl2 Cl 0.90305(7) 0.71762(7) 0.56793(12) 0.0402(2) Uani 1 1 d . . .
O1 O 0.7895(2) 0.9529(2) 0.3050(4) 0.0407(7) Uani 1 1 d . . .
N1 N 0.7073(2) 0.8037(2) 0.4025(4) 0.0324(8) Uani 1 1 d . . .
N2 N 0.6712(4) 0.8948(4) 0.7773(5) 0.0638(13) Uani 1 1 d . . .
N3 N 0.7873(3) 0.9017(3) 0.6181(4) 0.0412(9) Uani 1 1 d . . .
N4 N 0.8491(3) 0.7826(3) 0.2089(4) 0.0478(10) Uani 1 1 d . . .
C1 C 0.6721(3) 0.7921(3) 0.5548(5) 0.0421(11) Uani 1 1 d . . .
H1A H 0.6038 0.7923 0.5549 0.051 Uiso 1 1 calc R . .
H1B H 0.6933 0.7372 0.5933 0.051 Uiso 1 1 calc R . .
C2 C 0.7073(3) 0.8621(3) 0.6479(5) 0.0382(10) Uani 1 1 d . . .
C3 C 0.7364(4) 0.9588(4) 0.8292(6) 0.0568(14) Uani 1 1 d . . .
H3A H 0.7323 0.9919 0.9142 0.068 Uiso 1 1 calc R . .
C4 C 0.8039(4) 0.9597(3) 0.7275(6) 0.0487(12) Uani 1 1 d . . .
H4A H 0.8562 0.9957 0.7309 0.058 Uiso 1 1 calc R . .
C5 C 0.7129(3) 0.7230(3) 0.3234(6) 0.0458(11) Uani 1 1 d . . .
H5A H 0.6503 0.7052 0.2931 0.055 Uiso 1 1 calc R . .
H5B H 0.7386 0.6787 0.3871 0.055 Uiso 1 1 calc R . .
C6 C 0.7729(4) 0.7334(3) 0.1940(6) 0.0513(13) Uani 1 1 d . . .
C7 C 0.7493(6) 0.6934(4) 0.0650(7) 0.0785(19) Uani 1 1 d . . .
H7A H 0.6963 0.6584 0.0595 0.094 Uiso 1 1 calc R . .
C8 C 0.8024(6) 0.7054(5) -0.0493(10) 0.087(2) Uani 1 1 d . . .
H8A H 0.7875 0.6790 -0.1383 0.105 Uiso 1 1 calc R . .
C9 C 0.8799(4) 0.7566(4) -0.0388(6) 0.0616(15) Uani 1 1 d . . .
H9A H 0.9178 0.7652 -0.1210 0.074 Uiso 1 1 calc R . .
C10 C 0.9021(4) 0.7950(4) 0.0896(6) 0.0576(13) Uani 1 1 d . . .
H10A H 0.9548 0.8305 0.0951 0.069 Uiso 1 1 calc R . .
C11 C 0.6536(3) 0.8679(3) 0.3228(5) 0.0319(9) Uani 1 1 d . . .
C12 C 0.5587(3) 0.8569(3) 0.2955(5) 0.0433(10) Uani 1 1 d . . .
H12A H 0.5282 0.8076 0.3292 0.052 Uiso 1 1 calc R . .
C13 C 0.5095(3) 0.9175(3) 0.2196(6) 0.0464(11) Uani 1 1 d . . .
H13A H 0.4460 0.9087 0.1993 0.056 Uiso 1 1 calc R . .
C14 C 0.5524(3) 0.9906(3) 0.1734(5) 0.0434(11) Uani 1 1 d . . .
H14A H 0.5181 1.0321 0.1225 0.052 Uiso 1 1 calc R . .
C15 C 0.6465(3) 1.0037(3) 0.2014(5) 0.0372(9) Uani 1 1 d . . .
H15A H 0.6759 1.0541 0.1701 0.045 Uiso 1 1 calc R . .
C16 C 0.6967(3) 0.9424(3) 0.2755(4) 0.0309(9) Uani 1 1 d . . .
C17 C 0.5909(5) 0.8638(5) 0.8519(7) 0.0724(18) Uani 1 1 d . . .
H17A H 0.5599 0.8214 0.7922 0.109 Uiso 1 1 calc R . .
H17B H 0.5484 0.9107 0.8706 0.109 Uiso 1 1 calc R . .
H17C H 0.6096 0.8383 0.9436 0.109 Uiso 1 1 calc R . .
C18 C 0.9350(5) 1.1212(4) 0.2733(8) 0.0718(17) Uani 1 1 d . . .
H18A H 0.9016 1.1501 0.3509 0.108 Uiso 1 1 calc R . .
H18B H 0.9717 1.1624 0.2192 0.108 Uiso 1 1 calc R . .
H18C H 0.9758 1.0784 0.3148 0.108 Uiso 1 1 calc R . .
O2 O 0.8708(2) 1.0819(2) 0.1789(5) 0.0606(10) Uani 1 1 d . . .
H1W H 0.816(5) 1.003(4) 0.253(7) 0.08(2) Uiso 1 1 d . . .

loop_
_atom_site_aniso_label
_atom_site_aniso_U_11
_atom_site_aniso_U_22
_atom_site_aniso_U_33
_atom_site_aniso_U_23
_atom_site_aniso_U_13
_atom_site_aniso_U_12
Mn1 0.0251(3) 0.0378(3) 0.0311(3) 0.0046(3) 0.0021(3) -0.0049(2)
Cl1 0.0309(5) 0.0768(9) 0.0826(11) 0.0288(8) -0.0005(6) -0.0168(5)
Cl2 0.0363(5) 0.0437(5) 0.0406(5) 0.0105(5) 0.0027(4) 0.0021(4)
O1 0.0295(14) 0.0405(16) 0.0520(18) 0.0120(15) -0.0020(14) -0.0099(13)
N1 0.0284(15) 0.0302(16) 0.039(2) 0.0077(15) -0.0036(14) -0.0078(13)
N2 0.060(3) 0.079(3) 0.052(3) 0.016(2) 0.014(2) 0.016(3)
N3 0.0369(19) 0.053(2) 0.033(2) -0.0022(17) 0.0005(16) -0.0010(17)
N4 0.061(3) 0.052(2) 0.030(2) 0.0044(17) 0.0068(18) 0.017(2)
C1 0.027(2) 0.055(3) 0.044(3) 0.022(2) 0.0030(19) -0.0086(19)
C2 0.033(2) 0.051(3) 0.030(2) 0.0106(19) 0.0070(17) 0.0067(19)
C3 0.072(4) 0.061(3) 0.037(3) -0.019(2) 0.003(2) 0.000(3)
C4 0.043(3) 0.059(3) 0.044(3) 0.002(2) -0.006(2) -0.009(2)
C5 0.047(3) 0.035(2) 0.055(3) -0.001(2) -0.015(2) -0.007(2)
C6 0.070(3) 0.034(2) 0.049(3) -0.006(2) -0.020(3) 0.007(2)
C7 0.105(5) 0.083(4) 0.048(3) -0.021(3) -0.011(4) 0.023(4)
C8 0.097(5) 0.084(5) 0.081(5) 0.002(4) 0.008(4) 0.023(4)
C9 0.062(3) 0.078(4) 0.045(4) -0.002(3) 0.011(2) 0.010(3)
C10 0.068(3) 0.065(3) 0.040(3) 0.003(2) 0.007(3) 0.009(3)
C11 0.0226(18) 0.039(2) 0.035(2) 0.0036(17) -0.0034(16) -0.0040(15)
C12 0.032(2) 0.049(3) 0.048(3) 0.007(2) -0.003(2) -0.010(2)
C13 0.026(2) 0.059(3) 0.055(3) -0.001(2) -0.006(2) 0.005(2)
C14 0.039(3) 0.045(3) 0.046(3) -0.001(2) -0.004(2) 0.012(2)
C15 0.044(2) 0.032(2) 0.036(2) 0.0023(18) 0.0041(19) 0.0036(18)
C16 0.030(2) 0.035(2) 0.028(2) -0.0018(16) -0.0008(16) -0.0029(16)
C17 0.073(4) 0.084(4) 0.061(4) 0.005(3) 0.023(3) -0.004(3)
C18 0.068(4) 0.065(4) 0.083(5) 0.006(3) 0.001(3) -0.008(3)
O2 0.0470(19) 0.051(2) 0.083(3) 0.020(2) 0.0085(19) -0.0112(16)

loop_
_atom_type_symbol
_atom_type_description
_atom_type_scat_dispersion_real
_atom_type_scat_dispersion_imag
_atom_type_scat_source
C C 0.0033 0.0016 'International Tables Vol C Tables 4.2.6.8 and 6.1.1.4'
H H 0.0000 0.0000 'International Tables Vol C Tables 4.2.6.8 and 6.1.1.4'
N N 0.0061 0.0033 'International Tables Vol C Tables 4.2.6.8 and 6.1.1.4'
O O 0.0106 0.0060 'International Tables Vol C Tables 4.2.6.8 and 6.1.1.4'
Cl Cl 0.1484 0.1585 'International Tables Vol C Tables 4.2.6.8 and 6.1.1.4'
Mn Mn 0.3368 0.7283 'International Tables Vol C Tables 4.2.6.8 and 6.1.1.4'

loop_
_geom_angle_atom_site_label_1
_geom_angle_atom_site_label_2
_geom_angle_atom_site_label_3
_geom_angle
_geom_angle_site_symmetry_1
_geom_angle_site_symmetry_3
_geom_angle_publ_flag
N3 Mn1 N4 144.55(15) . . ?
N3 Mn1 O1 82.76(14) . . ?
N4 Mn1 O1 80.00(14) . . ?
N3 Mn1 N1 73.83(13) . . ?
N4 Mn1 N1 71.58(14) . . ?
O1 Mn1 N1 72.89(11) . . ?
N3 Mn1 Cl1 111.43(11) . . ?
N4 Mn1 Cl1 99.62(12) . . ?
O1 Mn1 Cl1 90.91(8) . . ?
N1 Mn1 Cl1 162.49(9) . . ?
N3 Mn1 Cl2 92.11(11) . . ?
N4 Mn1 Cl2 96.56(11) . . ?
O1 Mn1 Cl2 164.87(8) . . ?
N1 Mn1 Cl2 92.02(8) . . ?
Cl1 Mn1 Cl2 104.21(5) . . ?
C16 O1 Mn1 117.9(2) . . ?
C5 N1 C11 112.1(3) . . ?
C5 N1 C1 112.1(3) . . ?
C11 N1 C1 111.8(3) . . ?
C5 N1 Mn1 104.5(3) . . ?
C11 N1 Mn1 111.1(2) . . ?
C1 N1 Mn1 104.7(2) . . ?
C2 N2 C17 125.8(6) . . ?
C2 N2 C3 107.1(4) . . ?
C17 N2 C3 126.8(5) . . ?
C2 N3 C4 107.9(4) . . ?
C2 N3 Mn1 114.0(3) . . ?
C4 N3 Mn1 137.4(3) . . ?
C6 N4 C10 117.4(5) . . ?
C6 N4 Mn1 115.0(3) . . ?
C10 N4 Mn1 127.3(4) . . ?
C2 C1 N1 109.5(3) . . ?
N3 C2 N2 108.9(5) . . ?
N3 C2 C1 121.4(4) . . ?
N2 C2 C1 129.6(4) . . ?
C4 C3 N2 104.1(4) . . ?
C3 C4 N3 112.0(4) . . ?
N1 C5 C6 109.5(4) . . ?
N4 C6 C7 123.2(6) . . ?
N4 C6 C5 117.2(4) . . ?
C7 C6 C5 119.7(6) . . ?
C8 C7 C6 118.6(8) . . ?
C7 C8 C9 119.8(8) . . ?
C10 C9 C8 120.6(6) . . ?
N4 C10 C9 120.4(6) . . ?
C16 C11 C12 118.8(4) . . ?
C16 C11 N1 119.9(3) . . ?
C12 C11 N1 121.2(4) . . ?
C13 C12 C11 120.5(4) . . ?
C14 C13 C12 120.4(4) . . ?
C13 C14 C15 120.2(4) . . ?
C16 C15 C14 119.7(4) . . ?
O1 C16 C15 121.4(4) . . ?
O1 C16 C11 118.1(4) . . ?
C15 C16 C11 120.4(4) . . ?

loop_
_geom_bond_atom_site_label_1
_geom_bond_atom_site_label_2
_geom_bond_distance
_geom_bond_site_symmetry_2
_geom_bond_publ_flag
Mn1 N3 2.218(4) . ?
Mn1 N4 2.283(4) . ?
Mn1 O1 2.294(3) . ?
Mn1 N1 2.367(3) . ?
Mn1 Cl1 2.3977(13) . ?
Mn1 Cl2 2.4490(12) . ?
O1 C16 1.367(5) . ?
N1 C5 1.462(6) . ?
N1 C11 1.464(5) . ?
N1 C1 1.497(6) . ?
N2 C2 1.393(7) . ?
N2 C17 1.425(8) . ?
N2 C3 1.452(8) . ?
N3 C2 1.334(6) . ?
N3 C4 1.375(6) . ?
N4 C6 1.344(7) . ?
N4 C10 1.347(7) . ?
C1 C2 1.480(7) . ?
C3 C4 1.344(8) . ?
C5 C6 1.476(8) . ?
C6 C7 1.382(8) . ?
C7 C8 1.310(11) . ?
C8 C9 1.375(10) . ?
C9 C10 1.361(8) . ?
C11 C16 1.393(6) . ?
C11 C12 1.394(6) . ?
C12 C13 1.374(7) . ?
C13 C14 1.370(7) . ?
C14 C15 1.390(6) . ?
C15 C16 1.380(6) . ?
C18 O2 1.407(8) . ?

loop_
_geom_hbond_atom_site_label_D
_geom_hbond_atom_site_label_H
_geom_hbond_atom_site_label_A
_geom_hbond_distance_DH
_geom_hbond_distance_HA
_geom_hbond_distance_DA
_geom_hbond_angle_DHA
_geom_hbond_site_symmetry_A
O1 H1W O2 0.99(7) 1.62(7) 2.607(4) 173(6) .
